data_7006276
loop_
_publ_author_name
'G\'omez-Ruiz, Santiago'
'Hey-Hawkins, Evamarie'

_publ_section_title
;
 Oxidative cleavage of tetraaryltetraphosphane-1,4-diides by nickel(II)
 and palladium(II): formation of unusual Ni(0) and Pd(0)
 diaryldiphosphene complexes.
;
_journal_issue 48
_journal_name_full 'Dalton transactions (Cambridge, England : 2003)'
_journal_page_first 5678
_journal_page_last 5683
_journal_paper_doi 10.1039/b711616k
_journal_year 2007
_chemical_formula_sum 'C41 H52 Ni P4'
_chemical_formula_weight 727.42
_chemical_name_systematic
;
?
;
_space_group_IT_number 2
_symmetry_cell_setting triclinic
_symmetry_space_group_name_Hall '-P 1'
_symmetry_space_group_name_H-M 'P -1'
_atom_sites_solution_hydrogens geom
_atom_sites_solution_primary direct
_atom_sites_solution_secondary difmap
_audit_conform_dict_location ftp://ftp.iucr.org/pub/cif_core.dic
_audit_conform_dict_name cif_core.dic
_audit_conform_dict_version 2.3
_audit_creation_date 2006-10-15T01:19:41-00:00
_audit_creation_method 'WinGX routine CIF_UPDATE'
_cell_angle_alpha 85.182(19)
_cell_angle_beta 72.99(2)
_cell_angle_gamma 66.42(3)
_cell_formula_units_Z 2
_cell_length_a 11.209(3)
_cell_length_b 12.402(3)
_cell_length_c 15.808(3)
_cell_measurement_reflns_used 12302
_cell_measurement_temperature 180(2)
_cell_measurement_theta_max 28.5456
_cell_measurement_theta_min 2.6912
_cell_volume 1924.6(9)
_computing_cell_refinement
;
CrysAlis RED, Oxford Diffraction Ltd.,
Version 1.171.31.5 (release 28-08-2006 CrysAlis171 .NET)
(compiled Aug 28 2006,13:05:05)
;
_computing_data_collection
;
CrysAlis CCD, Oxford Diffraction Ltd.,
Version 1.171.31.5 (release 28-08-2006 CrysAlis171 .NET)
(compiled Aug 28 2006,13:05:05)
;
_computing_data_reduction
;
CrysAlis RED, Oxford Diffraction Ltd.,
Version 1.171.31.5 (release 28-08-2006 CrysAlis171 .NET)
(compiled Aug 28 2006,13:05:05)
;
_computing_molecular_graphics 'ORTEP3 for Windows (L. J. Farrugia, 1997)'
_computing_publication_material 'WINGX (L.J. Farrugia,1999)'
_computing_structure_refinement 'SHELXL-97 (Sheldrick, 1997)'
_diffrn_ambient_temperature 180(2)
_diffrn_detector_area_resol_mean 16.356
_diffrn_measured_fraction_theta_full 0.993
_diffrn_measured_fraction_theta_max 0.993
_diffrn_measurement_device_type 'ccd xcalibur s'
_diffrn_measurement_method '\w scans and \f scans'
_diffrn_orient_matrix_UB_11 -0.0521155905
_diffrn_orient_matrix_UB_12 -0.0206650043
_diffrn_orient_matrix_UB_13 0.0198854768
_diffrn_orient_matrix_UB_21 0.0217693572
_diffrn_orient_matrix_UB_22 -0.0378161309
_diffrn_orient_matrix_UB_23 -0.0376340304
_diffrn_orient_matrix_UB_31 0.0449032389
_diffrn_orient_matrix_UB_32 -0.0452203618
_diffrn_orient_matrix_UB_33 0.0199311004
_diffrn_radiation_monochromator graphite
_diffrn_radiation_type MoK\a
_diffrn_radiation_wavelength 0.71073
_diffrn_reflns_av_R_equivalents 0.0546
_diffrn_reflns_av_unetI/netI 0.0699
_diffrn_reflns_limit_h_max 14
_diffrn_reflns_limit_h_min -14
_diffrn_reflns_limit_k_max 15
_diffrn_reflns_limit_k_min -15
_diffrn_reflns_limit_l_max 19
_diffrn_reflns_limit_l_min -19
_diffrn_reflns_number 36758
_diffrn_reflns_theta_full 26.37
_diffrn_reflns_theta_max 26.37
_diffrn_reflns_theta_min 2.7
_exptl_absorpt_coefficient_mu 0.698
_exptl_absorpt_correction_T_max 1
_exptl_absorpt_correction_T_min 0.93529
_exptl_absorpt_correction_type multi-scan
_exptl_absorpt_process_details
;
CrysAlis RED, Oxford Diffraction Ltd.,
Version 1.171.31.5 (release 28-08-2006 CrysAlis171 .NET)
(compiled Aug 28 2006,13:05:05)
Empirical absorption correction using spherical harmonics,
implemented in SCALE3 ABSPACK scaling algorithm.
;
_exptl_crystal_colour red
_exptl_crystal_density_diffrn 1.255
_exptl_crystal_density_method 'not measured'
_exptl_crystal_description plates
_exptl_crystal_F_000 772
_exptl_crystal_size_max 0.3
_exptl_crystal_size_mid 0.1
_exptl_crystal_size_min 0.1
_refine_diff_density_max 0.588
_refine_diff_density_min -0.342
_refine_diff_density_rms 0.06
_refine_ls_extinction_method none
_refine_ls_goodness_of_fit_ref 1
_refine_ls_hydrogen_treatment constr
_refine_ls_matrix_type full
_refine_ls_number_parameters 426
_refine_ls_number_reflns 7811
_refine_ls_number_restraints 0
_refine_ls_restrained_S_all 1
_refine_ls_R_factor_all 0.0739
_refine_ls_R_factor_gt 0.0399
_refine_ls_shift/su_max 0.034
_refine_ls_shift/su_mean 0
_refine_ls_structure_factor_coef Fsqd
_refine_ls_weighting_details 'calc w=1/[\s^2^(Fo^2^)+(0.0388P)^2^+0.0000P] where P=(Fo^2^+2Fc^2^)/3'
_refine_ls_weighting_scheme calc
_refine_ls_wR_factor_gt 0.0724
_refine_ls_wR_factor_ref 0.0841
_reflns_number_gt 5378
_reflns_number_total 7811
_reflns_threshold_expression >2sigma(I)
_cod_data_source_file b711616k.txt
_cod_data_source_block x0016fin
_cod_original_cell_volume 1924.7(9)
_cod_original_sg_symbol_H-M P-1
_cod_database_code 7006276

loop_
_symmetry_equiv_pos_as_xyz
'x, y, z'
'-x, -y, -z'

loop_
_atom_site_label
_atom_site_type_symbol
_atom_site_fract_x
_atom_site_fract_y
_atom_site_fract_z
_atom_site_U_iso_or_equiv
_atom_site_adp_type
_atom_site_occupancy
_atom_site_symmetry_multiplicity
_atom_site_calc_flag
_atom_site_refinement_flags
_atom_site_disorder_assembly
_atom_site_disorder_group
C1 C 0.0425(2) 0.7564(2) 0.08344(15) 0.0213(5) Uani 1 1 d . . .
C2 C -0.0382(3) 0.8450(2) 0.03785(16) 0.0245(6) Uani 1 1 d . . .
C3 C 0.0149(3) 0.8573(2) -0.05203(16) 0.0311(6) Uani 1 1 d . . .
H3 H -0.0408 0.917 -0.0817 0.037 Uiso 1 1 calc R . .
C4 C 0.1447(3) 0.7866(2) -0.10007(16) 0.0310(6) Uani 1 1 d . . .
C5 C 0.2249(3) 0.7028(2) -0.05448(16) 0.0298(6) Uani 1 1 d . . .
H5 H 0.3157 0.655 -0.0856 0.036 Uiso 1 1 calc R . .
C6 C 0.1774(2) 0.6860(2) 0.03527(16) 0.0250(6) Uani 1 1 d . . .
C7 C -0.1820(3) 0.9265(2) 0.08136(17) 0.0323(7) Uani 1 1 d . . .
H7A H -0.1825 0.9811 0.123 0.049 Uiso 1 1 calc R . .
H7B H -0.2335 0.8804 0.1134 0.049 Uiso 1 1 calc R . .
H7C H -0.2238 0.9712 0.0361 0.049 Uiso 1 1 calc R . .
C8 C 0.1949(3) 0.7993(3) -0.19849(17) 0.0484(8) Uani 1 1 d . . .
H8A H 0.2937 0.7742 -0.2161 0.073 Uiso 1 1 calc R . .
H8B H 0.1527 0.8818 -0.213 0.073 Uiso 1 1 calc R . .
H8C H 0.1708 0.7501 -0.2303 0.073 Uiso 1 1 calc R . .
C9 C 0.2731(3) 0.5905(2) 0.07826(17) 0.0341(7) Uani 1 1 d . . .
H9A H 0.3633 0.557 0.0357 0.051 Uiso 1 1 calc R . .
H9B H 0.2387 0.5284 0.0969 0.051 Uiso 1 1 calc R . .
H9C H 0.2792 0.6241 0.13 0.051 Uiso 1 1 calc R . .
C10 C -0.1275(2) 0.8257(2) 0.39504(15) 0.0219(6) Uani 1 1 d . . .
C11 C -0.1299(2) 0.9158(2) 0.44618(16) 0.0260(6) Uani 1 1 d . . .
C12 C -0.1313(3) 0.8979(2) 0.53481(16) 0.0316(7) Uani 1 1 d . . .
H12 H -0.1326 0.9588 0.5682 0.038 Uiso 1 1 calc R . .
C13 C -0.1310(3) 0.7954(3) 0.57570(16) 0.0337(7) Uani 1 1 d . . .
C14 C -0.1309(3) 0.7087(2) 0.52603(16) 0.0309(6) Uani 1 1 d . . .
H14 H -0.132 0.6379 0.5535 0.037 Uiso 1 1 calc R . .
C15 C -0.1292(2) 0.7212(2) 0.43725(16) 0.0252(6) Uani 1 1 d . . .
C16 C -0.1328(3) 1.0325(2) 0.40856(17) 0.0342(7) Uani 1 1 d . . .
H16A H -0.1309 1.0809 0.4537 0.051 Uiso 1 1 calc R . .
H16B H -0.2158 1.0734 0.3904 0.051 Uiso 1 1 calc R . .
H16C H -0.0535 1.0191 0.3571 0.051 Uiso 1 1 calc R . .
C17 C -0.1308(3) 0.7778(3) 0.67189(17) 0.0528(9) Uani 1 1 d . . .
H17A H -0.0456 0.776 0.6782 0.079 Uiso 1 1 calc R . .
H17B H -0.1393 0.7033 0.6907 0.079 Uiso 1 1 calc R . .
H17C H -0.2073 0.8429 0.7088 0.079 Uiso 1 1 calc R . .
C18 C -0.1295(3) 0.6194(2) 0.39151(17) 0.0332(7) Uani 1 1 d . . .
H18A H -0.0387 0.5763 0.3521 0.05 Uiso 1 1 calc R . .
H18B H -0.195 0.6492 0.3569 0.05 Uiso 1 1 calc R . .
H18C H -0.1549 0.5664 0.4359 0.05 Uiso 1 1 calc R . .
C19 C -0.4953(3) 0.8367(3) 0.42695(17) 0.0458(8) Uani 1 1 d . . .
H19A H -0.5859 0.8937 0.4574 0.069 Uiso 1 1 calc R . .
H19B H -0.4306 0.8342 0.4583 0.069 Uiso 1 1 calc R . .
H19C H -0.4973 0.7586 0.4261 0.069 Uiso 1 1 calc R . .
C20 C -0.4780(3) 1.0353(2) 0.3319(2) 0.0467(8) Uani 1 1 d . . .
H20A H -0.5728 1.0762 0.3665 0.07 Uiso 1 1 calc R . .
H20B H -0.4621 1.072 0.2746 0.07 Uiso 1 1 calc R . .
H20C H -0.4179 1.0408 0.3641 0.07 Uiso 1 1 calc R . .
C21 C -0.5810(2) 0.8944(2) 0.26827(16) 0.0240(6) Uani 1 1 d . . .
C22 C -0.6749(3) 0.8449(2) 0.30578(18) 0.0321(6) Uani 1 1 d . . .
H22 H -0.6721 0.805 0.3596 0.039 Uiso 1 1 calc R . .
C23 C -0.7730(3) 0.8531(2) 0.2655(2) 0.0373(7) Uani 1 1 d . . .
H23 H -0.8364 0.8186 0.2919 0.045 Uiso 1 1 calc R . .
C24 C -0.7788(3) 0.9108(2) 0.1878(2) 0.0425(8) Uani 1 1 d . . .
H24 H -0.8456 0.9159 0.1602 0.051 Uiso 1 1 calc R . .
C25 C -0.6871(3) 0.9609(2) 0.1503(2) 0.0408(8) Uani 1 1 d . . .
H25 H -0.6918 1.0021 0.0971 0.049 Uiso 1 1 calc R . .
C26 C -0.5874(3) 0.9520(2) 0.18944(17) 0.0319(6) Uani 1 1 d . . .
H26 H -0.5234 0.9856 0.1621 0.038 Uiso 1 1 calc R . .
C27 C -0.3725(3) 0.5664(2) 0.24159(18) 0.0375(7) Uani 1 1 d . . .
H27A H -0.4637 0.6282 0.2621 0.056 Uiso 1 1 calc R . .
H27B H -0.3412 0.5297 0.2928 0.056 Uiso 1 1 calc R . .
H27C H -0.3748 0.5067 0.2059 0.056 Uiso 1 1 calc R . .
C28 C -0.1017(3) 0.4986(2) 0.13782(19) 0.0391(7) Uani 1 1 d . . .
H28A H -0.1205 0.4423 0.1094 0.059 Uiso 1 1 calc R . .
H28B H -0.0697 0.463 0.189 0.059 Uiso 1 1 calc R . .
H28C H -0.0317 0.5197 0.0954 0.059 Uiso 1 1 calc R . .
C29 C -0.3096(3) 0.6720(2) 0.07380(16) 0.0254(6) Uani 1 1 d . . .
C30 C -0.2189(3) 0.6925(2) -0.00107(17) 0.0350(7) Uani 1 1 d . . .
H30 H -0.13 0.6791 0.0006 0.042 Uiso 1 1 calc R . .
C31 C -0.2563(4) 0.7322(3) -0.07767(19) 0.0499(9) Uani 1 1 d . . .
H31 H -0.1935 0.7455 -0.1282 0.06 Uiso 1 1 calc R . .
C32 C -0.3858(4) 0.7522(3) -0.0800(2) 0.0530(9) Uani 1 1 d . . .
H32 H -0.4118 0.7792 -0.1325 0.064 Uiso 1 1 calc R . .
C33 C -0.4769(4) 0.7335(3) -0.0073(2) 0.0505(9) Uani 1 1 d . . .
H33 H -0.5659 0.7482 -0.0095 0.061 Uiso 1 1 calc R . .
C34 C -0.4391(3) 0.6928(2) 0.07038(19) 0.0387(7) Uani 1 1 d . . .
H34 H -0.5023 0.6794 0.1206 0.046 Uiso 1 1 calc R . .
C35 C 0.7039(4) 0.4497(3) 0.5599(3) 0.0729(12) Uani 1 1 d . . .
C36 C 0.7597(4) 0.4334(4) 0.6320(4) 0.0806(15) Uani 1 1 d . . .
H36 H 0.8344 0.3631 0.636 0.097 Uiso 1 1 calc R . .
C37 C 0.7009(6) 0.5250(6) 0.6980(4) 0.109(2) Uani 1 1 d . . .
H37 H 0.7386 0.515 0.7461 0.131 Uiso 1 1 calc R . .
C38 C 0.5966(5) 0.6232(4) 0.6956(3) 0.0822(13) Uani 1 1 d . . .
H38 H 0.5589 0.6823 0.7414 0.099 Uiso 1 1 calc R . .
C39 C 0.5425(4) 0.6385(3) 0.6243(2) 0.0592(10) Uani 1 1 d . . .
H39 H 0.4679 0.7094 0.6213 0.071 Uiso 1 1 calc R . .
C40 C 0.5946(3) 0.5541(3) 0.5592(2) 0.0504(9) Uani 1 1 d . . .
H40 H 0.5548 0.5668 0.5118 0.06 Uiso 1 1 calc R . .
C41 C 0.7592(4) 0.3600(3) 0.4907(3) 0.1105(19) Uani 1 1 d . . .
H41A H 0.6914 0.3285 0.4916 0.166 Uiso 1 1 calc R . .
H41B H 0.8404 0.2963 0.5003 0.166 Uiso 1 1 calc R . .
H41C H 0.7834 0.394 0.4332 0.166 Uiso 1 1 calc R . .
P1 P -0.01143(6) 0.70910(6) 0.19829(4) 0.02295(16) Uani 1 1 d . . .
P2 P -0.13150(7) 0.86643(6) 0.27926(4) 0.02293(16) Uani 1 1 d . . .
P3 P -0.44326(7) 0.88067(6) 0.31403(4) 0.02440(16) Uani 1 1 d . . .
P4 P -0.25640(7) 0.63058(6) 0.17443(4) 0.02428(16) Uani 1 1 d . . .
Ni1 Ni -0.23977(3) 0.76996(3) 0.238798(19) 0.02007(9) Uani 1 1 d . . .

loop_
_atom_site_aniso_label
_atom_site_aniso_U_11
_atom_site_aniso_U_22
_atom_site_aniso_U_33
_atom_site_aniso_U_23
_atom_site_aniso_U_13
_atom_site_aniso_U_12
C1 0.0247(14) 0.0239(13) 0.0196(12) 0.0010(11) -0.0065(11) -0.0136(11)
C2 0.0309(15) 0.0230(14) 0.0226(13) 0.0007(11) -0.0086(11) -0.0129(12)
C3 0.0416(17) 0.0271(15) 0.0267(14) 0.0087(12) -0.0124(13) -0.0153(13)
C4 0.0426(18) 0.0310(15) 0.0220(13) 0.0000(12) -0.0036(13) -0.0209(14)
C5 0.0320(16) 0.0299(15) 0.0268(14) -0.0070(12) 0.0007(12) -0.0163(13)
C6 0.0253(14) 0.0270(14) 0.0250(13) -0.0030(11) -0.0051(11) -0.0132(12)
C7 0.0312(16) 0.0351(16) 0.0274(14) 0.0061(12) -0.0112(12) -0.0086(13)
C8 0.066(2) 0.0482(19) 0.0257(15) 0.0026(14) -0.0009(15) -0.0259(17)
C9 0.0229(15) 0.0383(17) 0.0330(15) -0.0014(13) -0.0039(12) -0.0063(13)
C10 0.0162(13) 0.0286(14) 0.0206(12) -0.0023(11) -0.0066(10) -0.0069(11)
C11 0.0176(14) 0.0318(15) 0.0276(14) -0.0063(12) -0.0066(11) -0.0074(11)
C12 0.0246(15) 0.0393(17) 0.0260(14) -0.0128(13) -0.0063(12) -0.0054(13)
C13 0.0223(15) 0.0490(19) 0.0195(13) -0.0035(13) -0.0066(11) -0.0022(13)
C14 0.0266(15) 0.0395(17) 0.0236(14) 0.0075(12) -0.0064(12) -0.0117(13)
C15 0.0188(13) 0.0315(15) 0.0234(13) 0.0011(11) -0.0061(11) -0.0082(11)
C16 0.0357(17) 0.0346(16) 0.0350(15) -0.0098(13) -0.0097(13) -0.0147(13)
C17 0.051(2) 0.076(2) 0.0208(15) -0.0042(15) -0.0121(14) -0.0120(18)
C18 0.0433(18) 0.0344(16) 0.0279(14) 0.0094(12) -0.0120(13) -0.0217(14)
C19 0.0269(16) 0.077(2) 0.0250(15) 0.0023(15) -0.0082(13) -0.0113(16)
C20 0.0293(17) 0.0386(18) 0.072(2) -0.0236(16) -0.0138(16) -0.0086(14)
C21 0.0183(13) 0.0239(14) 0.0289(14) -0.0032(11) -0.0085(11) -0.0053(11)
C22 0.0251(15) 0.0309(16) 0.0389(16) 0.0056(13) -0.0108(13) -0.0093(13)
C23 0.0238(15) 0.0344(17) 0.059(2) 0.0026(15) -0.0156(14) -0.0145(13)
C24 0.0363(18) 0.0327(17) 0.067(2) -0.0020(16) -0.0338(17) -0.0075(14)
C25 0.050(2) 0.0340(17) 0.0436(18) 0.0095(14) -0.0287(16) -0.0122(15)
C26 0.0321(16) 0.0328(16) 0.0361(15) 0.0037(13) -0.0135(13) -0.0158(13)
C27 0.0437(18) 0.0359(17) 0.0373(16) -0.0007(13) -0.0090(14) -0.0215(14)
C28 0.0355(17) 0.0288(16) 0.0512(18) -0.0106(14) -0.0177(15) -0.0046(13)
C29 0.0287(15) 0.0214(14) 0.0280(14) -0.0070(11) -0.0085(12) -0.0098(12)
C30 0.0414(18) 0.0349(16) 0.0285(15) -0.0046(13) -0.0076(13) -0.0153(14)
C31 0.078(3) 0.0435(19) 0.0300(16) -0.0015(14) -0.0127(17) -0.0270(18)
C32 0.088(3) 0.0406(19) 0.044(2) 0.0039(16) -0.038(2) -0.0260(19)
C33 0.058(2) 0.0432(19) 0.063(2) -0.0069(17) -0.042(2) -0.0141(17)
C34 0.0387(18) 0.0408(17) 0.0406(17) -0.0056(14) -0.0142(14) -0.0160(14)
C35 0.036(2) 0.047(2) 0.120(4) 0.027(2) -0.001(2) -0.0200(18)
C36 0.040(2) 0.068(3) 0.139(4) 0.069(3) -0.042(3) -0.029(2)
C37 0.093(4) 0.159(6) 0.111(4) 0.090(4) -0.055(4) -0.085(4)
C38 0.081(3) 0.114(4) 0.063(3) 0.021(3) -0.018(2) -0.054(3)
C39 0.049(2) 0.069(3) 0.055(2) 0.0107(19) -0.0144(18) -0.0198(19)
C40 0.0318(18) 0.042(2) 0.070(2) 0.0220(18) -0.0145(17) -0.0100(15)
C41 0.056(3) 0.043(2) 0.199(5) -0.013(3) 0.027(3) -0.027(2)
P1 0.0194(3) 0.0284(4) 0.0207(3) 0.0027(3) -0.0054(3) -0.0097(3)
P2 0.0253(4) 0.0279(4) 0.0210(3) 0.0011(3) -0.0086(3) -0.0145(3)
P3 0.0193(4) 0.0289(4) 0.0245(3) -0.0040(3) -0.0060(3) -0.0082(3)
P4 0.0242(4) 0.0245(4) 0.0257(3) -0.0030(3) -0.0070(3) -0.0104(3)
Ni1 0.01790(18) 0.02379(18) 0.01993(17) -0.00215(13) -0.00521(13) -0.00917(14)

loop_
_atom_type_symbol
_atom_type_description
_atom_type_scat_dispersion_real
_atom_type_scat_dispersion_imag
_atom_type_scat_source
C C 0.0033 0.0016 'International Tables Vol C Tables 4.2.6.8 and 6.1.1.4'
H H 0 0 'International Tables Vol C Tables 4.2.6.8 and 6.1.1.4'
P P 0.1023 0.0942 'International Tables Vol C Tables 4.2.6.8 and 6.1.1.4'
Ni Ni 0.3393 1.1124 'International Tables Vol C Tables 4.2.6.8 and 6.1.1.4'

loop_
_geom_angle_atom_site_label_1
_geom_angle_atom_site_label_2
_geom_angle_atom_site_label_3
_geom_angle
_geom_angle_site_symmetry_1
_geom_angle_site_symmetry_3
_geom_angle_publ_flag
C2 C1 C6 117.7(2) . . ?
C2 C1 P1 127.68(19) . . ?
C6 C1 P1 114.28(18) . . ?
C3 C2 C1 119.5(2) . . ?
C3 C2 C7 117.4(2) . . ?
C1 C2 C7 123.1(2) . . ?
C4 C3 C2 123.1(2) . . ?
C5 C4 C3 117.1(2) . . ?
C5 C4 C8 121.8(2) . . ?
C3 C4 C8 121.0(2) . . ?
C4 C5 C6 122.4(2) . . ?
C5 C6 C1 120.0(2) . . ?
C5 C6 C9 118.0(2) . . ?
C1 C6 C9 121.9(2) . . ?
C15 C10 C11 117.9(2) . . ?
C15 C10 P2 128.13(18) . . ?
C11 C10 P2 113.88(19) . . ?
C12 C11 C10 119.6(2) . . ?
C12 C11 C16 118.0(2) . . ?
C10 C11 C16 122.3(2) . . ?
C13 C12 C11 122.5(2) . . ?
C12 C13 C14 117.6(2) . . ?
C12 C13 C17 121.3(3) . . ?
C14 C13 C17 121.1(3) . . ?
C13 C14 C15 122.6(3) . . ?
C14 C15 C10 119.7(2) . . ?
C14 C15 C18 116.8(2) . . ?
C10 C15 C18 123.6(2) . . ?
C26 C21 C22 118.3(2) . . ?
C26 C21 P3 118.2(2) . . ?
C22 C21 P3 123.4(2) . . ?
C23 C22 C21 120.8(3) . . ?
C24 C23 C22 120.4(3) . . ?
C23 C24 C25 119.4(3) . . ?
C24 C25 C26 120.7(3) . . ?
C21 C26 C25 120.4(3) . . ?
C34 C29 C30 118.7(2) . . ?
C34 C29 P4 122.9(2) . . ?
C30 C29 P4 118.2(2) . . ?
C31 C30 C29 121.1(3) . . ?
C32 C31 C30 119.4(3) . . ?
C33 C32 C31 120.6(3) . . ?
C32 C33 C34 120.1(3) . . ?
C29 C34 C33 120.0(3) . . ?
C40 C35 C36 117.5(4) . . ?
C40 C35 C41 121.7(4) . . ?
C36 C35 C41 120.8(4) . . ?
C37 C36 C35 118.1(4) . . ?
C38 C37 C36 123.0(5) . . ?
C37 C38 C39 118.5(5) . . ?
C40 C39 C38 121.2(4) . . ?
C39 C40 C35 121.7(4) . . ?
C1 P1 P2 106.48(8) . . ?
C1 P1 Ni1 107.96(8) . . ?
P2 P1 Ni1 61.44(4) . . ?
C10 P2 P1 106.70(8) . . ?
C10 P2 Ni1 106.79(8) . . ?
P1 P2 Ni1 61.97(3) . . ?
C19 P3 C20 101.35(15) . . ?
C19 P3 C21 104.09(13) . . ?
C20 P3 C21 101.08(12) . . ?
C19 P3 Ni1 114.62(10) . . ?
C20 P3 Ni1 116.99(11) . . ?
C21 P3 Ni1 116.52(8) . . ?
C28 P4 C27 100.69(14) . . ?
C28 P4 C29 102.51(12) . . ?
C27 P4 C29 104.37(13) . . ?
C28 P4 Ni1 116.33(10) . . ?
C27 P4 Ni1 116.03(9) . . ?
C29 P4 Ni1 114.90(8) . . ?
P3 Ni1 P4 106.81(4) . . ?
P3 Ni1 P2 97.09(4) . . ?
P4 Ni1 P2 156.00(3) . . ?
P3 Ni1 P1 153.39(3) . . ?
P4 Ni1 P1 99.41(4) . . ?
P2 Ni1 P1 56.59(3) . . ?

loop_
_geom_bond_atom_site_label_1
_geom_bond_atom_site_label_2
_geom_bond_distance
_geom_bond_site_symmetry_2
_geom_bond_publ_flag
C1 C2 1.413(3) . ?
C1 C6 1.418(3) . ?
C1 P1 1.863(2) . ?
C2 C3 1.392(3) . ?
C2 C7 1.503(3) . ?
C3 C4 1.381(4) . ?
C4 C5 1.383(3) . ?
C4 C8 1.510(3) . ?
C5 C6 1.392(3) . ?
C6 C9 1.513(3) . ?
C10 C15 1.412(3) . ?
C10 C11 1.421(3) . ?
C10 P2 1.866(2) . ?
C11 C12 1.396(3) . ?
C11 C16 1.509(4) . ?
C12 C13 1.376(4) . ?
C13 C14 1.383(4) . ?
C13 C17 1.518(3) . ?
C14 C15 1.394(3) . ?
C15 C18 1.508(3) . ?
C19 P3 1.818(3) . ?
C20 P3 1.827(3) . ?
C21 C26 1.389(3) . ?
C21 C22 1.388(4) . ?
C21 P3 1.833(2) . ?
C22 C23 1.390(4) . ?
C23 C24 1.374(4) . ?
C24 C25 1.373(4) . ?
C25 C26 1.392(4) . ?
C27 P4 1.826(3) . ?
C28 P4 1.823(3) . ?
C29 C34 1.385(4) . ?
C29 C30 1.398(4) . ?
C29 P4 1.823(3) . ?
C30 C31 1.384(4) . ?
C31 C32 1.382(5) . ?
C32 C33 1.369(5) . ?
C33 C34 1.405(4) . ?
C35 C40 1.383(4) . ?
C35 C36 1.417(6) . ?
C35 C41 1.441(6) . ?
C36 C37 1.418(7) . ?
C37 C38 1.316(6) . ?
C38 C39 1.394(5) . ?
C39 C40 1.356(4) . ?
P1 P2 2.1374(12) . ?
P1 Ni1 2.2601(11) . ?
P2 Ni1 2.2490(9) . ?
P3 Ni1 2.1643(12) . ?
P4 Ni1 2.1731(9) . ?
